data_4063979
loop_
_publ_author_name
'Swartz, Brett D.'
'Brennessel, William W.'
'Jones, William D.'

_publ_section_title
;
 C&#x2212;CN vs C&#x2212;H Cleavage of Benzonitrile Using [(dippe)PtH]2
;
_journal_issue 6
_journal_name_full Organometallics
_journal_page_first 1523
_journal_paper_doi 10.1021/om101069j
_journal_volume 30
_journal_year 2011
_chemical_formula_moiety 'C22 H36 N2 P2 Pt, 0.25(C6 H6)'
_chemical_formula_sum 'C23.5 H37.5 N2 P2 Pt'
_chemical_formula_weight 605.08
_chemical_name_common Pt(dippe)(o-C6H4CN)(CN)
_chemical_name_systematic
; 
 ? 
;
_space_group_IT_number 2
_symmetry_cell_setting triclinic
_symmetry_space_group_name_Hall '-P 1'
_symmetry_space_group_name_H-M 'P -1'
_atom_sites_solution_hydrogens geom
_atom_sites_solution_primary direct
_atom_sites_solution_secondary difmap
_audit_creation_method SHELXL-97
_cell_angle_alpha 96.906(2)
_cell_angle_beta 102.699(2)
_cell_angle_gamma 94.556(2)
_cell_formula_units_Z 4
_cell_length_a 8.2455(8)
_cell_length_b 17.2552(18)
_cell_length_c 18.2595(19)
_cell_measurement_reflns_used 4029
_cell_measurement_temperature 100.0(1)
_cell_measurement_theta_max 31.35
_cell_measurement_theta_min 2.54
_cell_volume 2500.9(4)
_computing_cell_refinement 'SAINT (Bruker, 2008)'
_computing_data_collection 'APEX2 (Bruker, 2009)'
_computing_data_reduction 'SAINT (Bruker, 2008)'
_computing_molecular_graphics 'SHELXTL (Sheldrick, 2008)'
_computing_publication_material 'SHELXTL (Sheldrick, 2008)'
_computing_structure_refinement 'SHELXL-97 (Sheldrick, 2008)'
_computing_structure_solution 'SIR97 (Altomare et al., 1999)'
_diffrn_ambient_temperature 100.0(1)
_diffrn_measured_fraction_theta_full 0.987
_diffrn_measured_fraction_theta_max 0.987
_diffrn_measurement_device_type 'Bruker SMART APEX II CCD Platform'
_diffrn_measurement_method 'area detector, \w scans per \f'
_diffrn_radiation_monochromator graphite
_diffrn_radiation_source 'fine-focus sealed tube'
_diffrn_radiation_type MoK\a
_diffrn_radiation_wavelength 0.71073
_diffrn_reflns_av_R_equivalents 0.0651
_diffrn_reflns_av_sigmaI/netI 0.0940
_diffrn_reflns_limit_h_max 13
_diffrn_reflns_limit_h_min -13
_diffrn_reflns_limit_k_max 27
_diffrn_reflns_limit_k_min -27
_diffrn_reflns_limit_l_max 29
_diffrn_reflns_limit_l_min -29
_diffrn_reflns_number 54277
_diffrn_reflns_theta_full 34.97
_diffrn_reflns_theta_max 34.97
_diffrn_reflns_theta_min 1.78
_diffrn_standards_number 0
_exptl_absorpt_coefficient_mu 5.750
_exptl_absorpt_correction_T_max 0.8026
_exptl_absorpt_correction_T_min 0.3926
_exptl_absorpt_correction_type multi-scan
_exptl_absorpt_process_details 'SADABS (Sheldrick, 2008)'
_exptl_crystal_colour colorless
_exptl_crystal_density_diffrn 1.607
_exptl_crystal_density_method 'not measured'
_exptl_crystal_description plate
_exptl_crystal_F_000 1202
_exptl_crystal_size_max 0.20
_exptl_crystal_size_mid 0.10
_exptl_crystal_size_min 0.04
_refine_diff_density_max 4.608
_refine_diff_density_min -1.685
_refine_diff_density_rms 0.198
_refine_ls_extinction_method none
_refine_ls_goodness_of_fit_ref 1.011
_refine_ls_hydrogen_treatment constr
_refine_ls_matrix_type full
_refine_ls_number_parameters 530
_refine_ls_number_reflns 21675
_refine_ls_number_restraints 0
_refine_ls_restrained_S_all 1.011
_refine_ls_R_factor_all 0.1049
_refine_ls_R_factor_gt 0.0528
_refine_ls_shift/su_max 0.002
_refine_ls_shift/su_mean 0.000
_refine_ls_structure_factor_coef Fsqd
_refine_ls_weighting_details 'calc w=1/[\s^2^(Fo^2^)+(0.0446P)^2^+0.0000P] where P=(Fo^2^+2Fc^2^)/3'
_refine_ls_weighting_scheme calc
_refine_ls_wR_factor_gt 0.1018
_refine_ls_wR_factor_ref 0.1175
_reflns_number_gt 13168
_reflns_number_total 21675
_reflns_threshold_expression >2sigma(I)
_cod_data_source_file om101069j_si_002.cif
_cod_data_source_block 4o_jonbds47
_cod_original_sg_symbol_H-M P-1
_cod_database_code 4063979

loop_
_symmetry_equiv_pos_as_xyz
'x, y, z'
'-x, -y, -z'

loop_
_atom_site_label
_atom_site_type_symbol
_atom_site_fract_x
_atom_site_fract_y
_atom_site_fract_z
_atom_site_U_iso_or_equiv
_atom_site_adp_type
_atom_site_occupancy
_atom_site_symmetry_multiplicity
_atom_site_calc_flag
_atom_site_refinement_flags
Pt1 Pt 0.54798(2) 0.652786(11) 0.174075(11) 0.02421(5) Uani 1 1 d .
P1 P 0.43816(16) 0.57222(8) 0.24564(8) 0.0270(3) Uani 1 1 d .
P2 P 0.28080(16) 0.65521(8) 0.10750(8) 0.0265(3) Uani 1 1 d .
N1 N 0.6926(7) 0.8589(3) 0.2841(3) 0.0521(14) Uani 1 1 d .
N2 N 0.9098(6) 0.6544(3) 0.2787(3) 0.0407(12) Uani 1 1 d .
C1 C 0.6528(6) 0.7303(3) 0.1148(3) 0.0284(10) Uani 1 1 d .
C2 C 0.7179(6) 0.8064(3) 0.1485(3) 0.0345(12) Uani 1 1 d .
C3 C 0.7945(7) 0.8596(4) 0.1101(4) 0.0430(15) Uani 1 1 d .
H3 H 0.8362 0.9113 0.1346 0.052 Uiso 1 1 calc R
C4 C 0.8087(7) 0.8372(4) 0.0389(4) 0.0500(18) Uani 1 1 d .
H4 H 0.8613 0.8727 0.0131 0.060 Uiso 1 1 calc R
C5 C 0.7461(7) 0.7622(4) 0.0036(4) 0.0456(15) Uani 1 1 d .
H5 H 0.7556 0.7466 -0.0469 0.055 Uiso 1 1 calc R
C6 C 0.6692(7) 0.7087(4) 0.0405(3) 0.0348(12) Uani 1 1 d .
H6 H 0.6276 0.6573 0.0150 0.042 Uiso 1 1 calc R
C7 C 0.7048(8) 0.8336(3) 0.2239(4) 0.0407(14) Uani 1 1 d .
C8 C 0.7792(6) 0.6516(3) 0.2382(3) 0.0290(11) Uani 1 1 d .
C9 C 0.2101(6) 0.5708(3) 0.2214(3) 0.0308(11) Uani 1 1 d .
H9A H 0.1588 0.5193 0.2287 0.037 Uiso 1 1 calc R
H9B H 0.1772 0.6118 0.2564 0.037 Uiso 1 1 calc R
C10 C 0.1427(6) 0.5849(3) 0.1399(3) 0.0300(11) Uani 1 1 d .
H10A H 0.0320 0.6046 0.1358 0.036 Uiso 1 1 calc R
H10B H 0.1265 0.5342 0.1060 0.036 Uiso 1 1 calc R
C11 C 0.5043(7) 0.6109(3) 0.3472(3) 0.0348(12) Uani 1 1 d .
H11 H 0.6265 0.6056 0.3632 0.042 Uiso 1 1 calc R
C12 C 0.4852(8) 0.6984(3) 0.3602(3) 0.0384(13) Uani 1 1 d .
H12A H 0.5262 0.7186 0.4142 0.058 Uiso 1 1 calc R
H12B H 0.3670 0.7063 0.3440 0.058 Uiso 1 1 calc R
H12C H 0.5502 0.7265 0.3307 0.058 Uiso 1 1 calc R
C13 C 0.4170(7) 0.5638(4) 0.3964(3) 0.0418(14) Uani 1 1 d .
H13A H 0.4605 0.5854 0.4499 0.063 Uiso 1 1 calc R
H13B H 0.4384 0.5087 0.3883 0.063 Uiso 1 1 calc R
H13C H 0.2963 0.5672 0.3823 0.063 Uiso 1 1 calc R
C14 C 0.4796(7) 0.4687(3) 0.2376(3) 0.0349(12) Uani 1 1 d .
H14 H 0.4271 0.4435 0.2745 0.042 Uiso 1 1 calc R
C15 C 0.4007(7) 0.4249(3) 0.1592(4) 0.0407(14) Uani 1 1 d .
H15A H 0.4307 0.3710 0.1561 0.061 Uiso 1 1 calc R
H15B H 0.4415 0.4514 0.1212 0.061 Uiso 1 1 calc R
H15C H 0.2788 0.4239 0.1496 0.061 Uiso 1 1 calc R
C16 C 0.6645(7) 0.4616(4) 0.2590(4) 0.0460(15) Uani 1 1 d .
H16A H 0.6825 0.4061 0.2580 0.069 Uiso 1 1 calc R
H16B H 0.7120 0.4897 0.3101 0.069 Uiso 1 1 calc R
H16C H 0.7193 0.4845 0.2228 0.069 Uiso 1 1 calc R
C17 C 0.1883(6) 0.7480(3) 0.1176(3) 0.0342(12) Uani 1 1 d .
H17 H 0.0657 0.7365 0.0945 0.041 Uiso 1 1 calc R
C18 C 0.2083(8) 0.7799(4) 0.2008(4) 0.0437(15) Uani 1 1 d .
H18A H 0.1624 0.8305 0.2049 0.066 Uiso 1 1 calc R
H18B H 0.3272 0.7870 0.2264 0.066 Uiso 1 1 calc R
H18C H 0.1482 0.7427 0.2247 0.066 Uiso 1 1 calc R
C19 C 0.2585(7) 0.8081(3) 0.0748(4) 0.0445(15) Uani 1 1 d .
H19A H 0.2092 0.8574 0.0829 0.067 Uiso 1 1 calc R
H19B H 0.2313 0.7880 0.0206 0.067 Uiso 1 1 calc R
H19C H 0.3802 0.8177 0.0935 0.067 Uiso 1 1 calc R
C20 C 0.2422(7) 0.6261(3) 0.0043(3) 0.0331(11) Uani 1 1 d .
H20 H 0.3122 0.6651 -0.0153 0.040 Uiso 1 1 calc R
C21 C 0.3028(7) 0.5462(3) -0.0130(3) 0.0396(13) Uani 1 1 d .
H21A H 0.2941 0.5341 -0.0677 0.059 Uiso 1 1 calc R
H21B H 0.2337 0.5058 0.0032 0.059 Uiso 1 1 calc R
H21C H 0.4197 0.5473 0.0142 0.059 Uiso 1 1 calc R
C22 C 0.0624(7) 0.6278(4) -0.0376(3) 0.0417(14) Uani 1 1 d .
H22A H 0.0526 0.6150 -0.0923 0.063 Uiso 1 1 calc R
H22B H 0.0286 0.6804 -0.0267 0.063 Uiso 1 1 calc R
H22C H -0.0103 0.5892 -0.0210 0.063 Uiso 1 1 calc R
Pt2 Pt 0.84641(2) 0.200023(11) 0.326600(11) 0.02610(5) Uani 1 1 d .
P3 P 1.03274(16) 0.27975(8) 0.42321(8) 0.0260(3) Uani 1 1 d .
P4 P 1.06561(17) 0.13303(8) 0.31053(8) 0.0273(3) Uani 1 1 d .
N3 N 0.7257(9) 0.2896(4) 0.1443(4) 0.0718(19) Uani 1 1 d .
N4 N 0.5584(6) 0.3042(3) 0.3488(3) 0.0474(13) Uani 1 1 d .
C23 C 0.6788(6) 0.1278(3) 0.2377(3) 0.0304(11) Uani 1 1 d .
C24 C 0.6233(7) 0.1539(4) 0.1680(4) 0.0395(13) Uani 1 1 d .
C25 C 0.5132(8) 0.1052(4) 0.1064(4) 0.0526(18) Uani 1 1 d .
H25 H 0.4813 0.1239 0.0590 0.063 Uiso 1 1 calc R
C26 C 0.4522(8) 0.0310(5) 0.1143(4) 0.060(2) Uani 1 1 d .
H26 H 0.3766 -0.0015 0.0733 0.072 Uiso 1 1 calc R
C27 C 0.5026(8) 0.0054(4) 0.1822(4) 0.0491(16) Uani 1 1 d .
H27 H 0.4608 -0.0456 0.1887 0.059 Uiso 1 1 calc R
C28 C 0.6148(7) 0.0525(3) 0.2430(4) 0.0378(13) Uani 1 1 d .
H28 H 0.6482 0.0321 0.2894 0.045 Uiso 1 1 calc R
C29 C 0.6783(9) 0.2274(4) 0.1557(4) 0.0525(17) Uani 1 1 d .
C30 C 0.6598(7) 0.2652(3) 0.3415(3) 0.0328(12) Uani 1 1 d .
C31 C 1.2442(6) 0.2584(3) 0.4191(3) 0.0307(11) Uani 1 1 d .
H31A H 1.2879 0.2928 0.3865 0.037 Uiso 1 1 calc R
H31B H 1.3180 0.2703 0.4707 0.037 Uiso 1 1 calc R
C32 C 1.2485(6) 0.1716(3) 0.3874(3) 0.0307(11) Uani 1 1 d .
H32A H 1.2537 0.1393 0.4290 0.037 Uiso 1 1 calc R
H32B H 1.3512 0.1668 0.3682 0.037 Uiso 1 1 calc R
C33 C 1.0181(7) 0.2731(3) 0.5206(3) 0.0316(11) Uani 1 1 d .
H33 H 1.1080 0.3119 0.5544 0.038 Uiso 1 1 calc R
C34 C 1.0489(8) 0.1922(3) 0.5437(3) 0.0376(13) Uani 1 1 d .
H34A H 1.0398 0.1920 0.5963 0.056 Uiso 1 1 calc R
H34B H 1.1611 0.1807 0.5393 0.056 Uiso 1 1 calc R
H34C H 0.9654 0.1522 0.5103 0.056 Uiso 1 1 calc R
C35 C 0.8520(8) 0.2960(4) 0.5349(4) 0.0457(15) Uani 1 1 d .
H35A H 0.8515 0.2946 0.5883 0.069 Uiso 1 1 calc R
H35B H 0.7605 0.2590 0.5028 0.069 Uiso 1 1 calc R
H35C H 0.8372 0.3492 0.5227 0.069 Uiso 1 1 calc R
C36 C 1.0294(7) 0.3843(3) 0.4144(3) 0.0318(11) Uani 1 1 d .
H36 H 0.9150 0.3975 0.4175 0.038 Uiso 1 1 calc R
C37 C 1.0508(7) 0.3987(3) 0.3353(4) 0.0402(14) Uani 1 1 d .
H37A H 1.0224 0.4514 0.3265 0.060 Uiso 1 1 calc R
H37B H 0.9765 0.3595 0.2965 0.060 Uiso 1 1 calc R
H37C H 1.1671 0.3943 0.3324 0.060 Uiso 1 1 calc R
C38 C 1.1529(8) 0.4392(3) 0.4776(4) 0.0419(14) Uani 1 1 d .
H38A H 1.1441 0.4937 0.4685 0.063 Uiso 1 1 calc R
H38B H 1.2669 0.4264 0.4784 0.063 Uiso 1 1 calc R
H38C H 1.1267 0.4327 0.5265 0.063 Uiso 1 1 calc R
C39 C 1.0356(7) 0.0271(3) 0.3162(3) 0.0334(12) Uani 1 1 d .
H39 H 0.9395 0.0036 0.2735 0.040 Uiso 1 1 calc R
C40 C 0.9869(8) 0.0130(3) 0.3895(3) 0.0386(13) Uani 1 1 d .
H40A H 0.9505 -0.0429 0.3870 0.058 Uiso 1 1 calc R
H40B H 0.8953 0.0439 0.3964 0.058 Uiso 1 1 calc R
H40C H 1.0835 0.0289 0.4322 0.058 Uiso 1 1 calc R
C41 C 1.1862(8) -0.0160(4) 0.3066(4) 0.0472(16) Uani 1 1 d .
H41A H 1.1685 -0.0699 0.3173 0.071 Uiso 1 1 calc R
H41B H 1.2873 0.0113 0.3419 0.071 Uiso 1 1 calc R
H41C H 1.1993 -0.0169 0.2545 0.071 Uiso 1 1 calc R
C42 C 1.1414(7) 0.1409(4) 0.2247(3) 0.0375(13) Uani 1 1 d .
H42 H 1.2517 0.1190 0.2323 0.045 Uiso 1 1 calc R
C43 C 1.1737(8) 0.2259(4) 0.2132(4) 0.0465(15) Uani 1 1 d .
H43A H 1.2168 0.2280 0.1674 0.070 Uiso 1 1 calc R
H43B H 1.2561 0.2543 0.2572 0.070 Uiso 1 1 calc R
H43C H 1.0691 0.2502 0.2074 0.070 Uiso 1 1 calc R
C44 C 1.0279(8) 0.0927(4) 0.1537(3) 0.0502(17) Uani 1 1 d .
H44A H 1.0778 0.0973 0.1102 0.075 Uiso 1 1 calc R
H44B H 0.9181 0.1125 0.1441 0.075 Uiso 1 1 calc R
H44C H 1.0150 0.0375 0.1613 0.075 Uiso 1 1 calc R
C45 C 0.4292(7) 0.0315(4) 0.5575(3) 0.0397(13) Uani 1 1 d .
H45 H 0.3802 0.0525 0.5970 0.048 Uiso 1 1 calc R
C46 C 0.5219(7) 0.0797(4) 0.5253(4) 0.0417(14) Uani 1 1 d .
H46 H 0.5377 0.1347 0.5421 0.050 Uiso 1 1 calc R
C47 C 0.5940(8) 0.0490(4) 0.4678(4) 0.0440(15) Uani 1 1 d .
H47 H 0.6594 0.0829 0.4456 0.053 Uiso 1 1 calc R

loop_
_atom_site_aniso_label
_atom_site_aniso_U_11
_atom_site_aniso_U_22
_atom_site_aniso_U_33
_atom_site_aniso_U_23
_atom_site_aniso_U_13
_atom_site_aniso_U_12
Pt1 0.02054(9) 0.02583(10) 0.02672(10) 0.00183(7) 0.00750(7) 0.00248(7)
P1 0.0236(6) 0.0306(7) 0.0268(7) 0.0034(5) 0.0072(5) 0.0000(5)
P2 0.0225(6) 0.0249(6) 0.0311(7) 0.0005(5) 0.0058(5) 0.0018(5)
N1 0.061(4) 0.037(3) 0.054(4) 0.001(3) 0.010(3) -0.004(3)
N2 0.028(2) 0.052(3) 0.045(3) 0.006(2) 0.014(2) 0.010(2)
C1 0.022(2) 0.030(3) 0.033(3) 0.007(2) 0.004(2) 0.0054(19)
C2 0.023(2) 0.037(3) 0.039(3) 0.008(2) 0.001(2) -0.003(2)
C3 0.030(3) 0.038(3) 0.058(4) 0.018(3) 0.001(3) -0.002(2)
C4 0.034(3) 0.062(4) 0.062(5) 0.040(4) 0.012(3) 0.000(3)
C5 0.036(3) 0.063(4) 0.043(4) 0.018(3) 0.015(3) 0.006(3)
C6 0.032(3) 0.045(3) 0.032(3) 0.010(2) 0.013(2) 0.006(2)
C7 0.046(3) 0.028(3) 0.043(4) 0.006(3) 0.003(3) -0.005(2)
C8 0.027(3) 0.032(3) 0.029(3) 0.001(2) 0.012(2) 0.001(2)
C9 0.024(2) 0.035(3) 0.033(3) 0.002(2) 0.009(2) -0.001(2)
C10 0.020(2) 0.036(3) 0.034(3) 0.001(2) 0.010(2) -0.001(2)
C11 0.030(3) 0.044(3) 0.032(3) 0.008(2) 0.013(2) -0.002(2)
C12 0.045(3) 0.033(3) 0.034(3) -0.004(2) 0.011(3) -0.005(2)
C13 0.038(3) 0.053(4) 0.033(3) 0.010(3) 0.007(2) -0.008(3)
C14 0.028(3) 0.035(3) 0.043(3) 0.009(2) 0.010(2) 0.000(2)
C15 0.036(3) 0.036(3) 0.047(4) 0.003(3) 0.004(3) 0.005(2)
C16 0.036(3) 0.041(3) 0.060(4) 0.013(3) 0.004(3) 0.013(3)
C17 0.022(2) 0.029(3) 0.048(3) 0.001(2) 0.000(2) 0.007(2)
C18 0.037(3) 0.037(3) 0.052(4) -0.010(3) 0.009(3) 0.006(3)
C19 0.038(3) 0.025(3) 0.066(4) 0.008(3) 0.001(3) 0.005(2)
C20 0.031(3) 0.037(3) 0.031(3) 0.007(2) 0.006(2) 0.002(2)
C21 0.043(3) 0.040(3) 0.034(3) -0.004(2) 0.009(3) 0.003(3)
C22 0.033(3) 0.049(4) 0.037(3) -0.001(3) 0.000(2) 0.002(3)
Pt2 0.02193(9) 0.03125(11) 0.02726(10) 0.01199(8) 0.00567(7) 0.00387(7)
P3 0.0252(6) 0.0244(6) 0.0309(7) 0.0099(5) 0.0088(5) 0.0028(5)
P4 0.0268(6) 0.0294(7) 0.0269(7) 0.0077(5) 0.0057(5) 0.0058(5)
N3 0.080(5) 0.070(5) 0.070(5) 0.031(4) 0.015(4) 0.013(4)
N4 0.029(3) 0.052(3) 0.067(4) 0.014(3) 0.019(2) 0.009(2)
C23 0.022(2) 0.037(3) 0.032(3) 0.009(2) 0.003(2) 0.004(2)
C24 0.034(3) 0.044(3) 0.041(3) 0.014(3) 0.006(2) 0.003(2)
C25 0.040(4) 0.067(5) 0.040(4) 0.006(3) -0.013(3) 0.006(3)
C26 0.039(4) 0.069(5) 0.060(5) 0.001(4) -0.008(3) 0.003(3)
C27 0.038(3) 0.049(4) 0.057(4) 0.009(3) 0.005(3) 0.000(3)
C28 0.027(3) 0.040(3) 0.047(3) 0.011(3) 0.006(2) 0.005(2)
C29 0.057(4) 0.049(4) 0.053(4) 0.017(3) 0.009(3) 0.009(3)
C30 0.028(3) 0.036(3) 0.036(3) 0.010(2) 0.009(2) -0.001(2)
C31 0.023(2) 0.033(3) 0.036(3) 0.011(2) 0.005(2) 0.003(2)
C32 0.026(2) 0.032(3) 0.034(3) 0.009(2) 0.003(2) 0.006(2)
C33 0.038(3) 0.027(3) 0.029(3) 0.004(2) 0.009(2) -0.003(2)
C34 0.052(4) 0.031(3) 0.028(3) 0.007(2) 0.007(2) -0.002(2)
C35 0.053(4) 0.047(4) 0.046(4) 0.010(3) 0.027(3) 0.013(3)
C36 0.029(3) 0.028(3) 0.042(3) 0.012(2) 0.010(2) 0.005(2)
C37 0.037(3) 0.035(3) 0.051(4) 0.023(3) 0.007(3) 0.003(2)
C38 0.048(4) 0.024(3) 0.053(4) 0.006(3) 0.009(3) 0.000(2)
C39 0.035(3) 0.027(3) 0.035(3) 0.000(2) 0.005(2) 0.002(2)
C40 0.049(3) 0.025(3) 0.039(3) 0.005(2) 0.005(3) -0.004(2)
C41 0.044(4) 0.040(3) 0.056(4) 0.000(3) 0.011(3) 0.014(3)
C42 0.031(3) 0.050(4) 0.032(3) 0.007(3) 0.009(2) 0.006(2)
C43 0.045(4) 0.061(4) 0.040(3) 0.020(3) 0.017(3) 0.006(3)
C44 0.044(4) 0.073(5) 0.034(3) 0.003(3) 0.014(3) -0.001(3)
C45 0.042(3) 0.041(3) 0.036(3) 0.003(3) 0.009(3) 0.009(3)
C46 0.040(3) 0.039(3) 0.042(3) 0.006(3) -0.002(3) 0.011(3)
C47 0.041(3) 0.043(3) 0.049(4) 0.013(3) 0.008(3) 0.008(3)

loop_
_atom_type_symbol
_atom_type_description
_atom_type_scat_dispersion_real
_atom_type_scat_dispersion_imag
_atom_type_scat_source
C C 0.0033 0.0016 'International Tables Vol C Tables 4.2.6.8 and 6.1.1.4'
H H 0.0000 0.0000 'International Tables Vol C Tables 4.2.6.8 and 6.1.1.4'
N N 0.0061 0.0033 'International Tables Vol C Tables 4.2.6.8 and 6.1.1.4'
P P 0.1023 0.0942 'International Tables Vol C Tables 4.2.6.8 and 6.1.1.4'
Pt Pt -1.7033 8.3905 'International Tables Vol C Tables 4.2.6.8 and 6.1.1.4'

loop_
_geom_angle_atom_site_label_1
_geom_angle_atom_site_label_2
_geom_angle_atom_site_label_3
_geom_angle
_geom_angle_site_symmetry_1
_geom_angle_site_symmetry_3
C8 Pt1 C1 87.3(2) . .
C8 Pt1 P2 176.79(15) . .
C1 Pt1 P2 94.79(14) . .
C8 Pt1 P1 90.94(15) . .
C1 Pt1 P1 176.75(15) . .
P2 Pt1 P1 86.81(5) . .
C9 P1 C11 105.5(2) . .
C9 P1 C14 105.9(2) . .
C11 P1 C14 106.0(3) . .
C9 P1 Pt1 108.56(18) . .
C11 P1 Pt1 111.34(18) . .
C14 P1 Pt1 118.72(19) . .
C17 P2 C10 104.4(3) . .
C17 P2 C20 104.2(3) . .
C10 P2 C20 105.3(2) . .
C17 P2 Pt1 117.43(18) . .
C10 P2 Pt1 108.59(18) . .
C20 P2 Pt1 115.80(18) . .
C2 C1 C6 116.4(5) . .
C2 C1 Pt1 121.1(4) . .
C6 C1 Pt1 122.5(4) . .
C1 C2 C3 122.2(6) . .
C1 C2 C7 120.0(5) . .
C3 C2 C7 117.7(5) . .
C4 C3 C2 120.1(6) . .
C4 C3 H3 120.0 . .
C2 C3 H3 120.0 . .
C3 C4 C5 119.4(6) . .
C3 C4 H4 120.3 . .
C5 C4 H4 120.3 . .
C4 C5 C6 121.4(6) . .
C4 C5 H5 119.3 . .
C6 C5 H5 119.3 . .
C5 C6 C1 120.5(6) . .
C5 C6 H6 119.8 . .
C1 C6 H6 119.8 . .
N1 C7 C2 176.9(7) . .
N2 C8 Pt1 175.6(5) . .
C10 C9 P1 112.6(3) . .
C10 C9 H9A 109.1 . .
P1 C9 H9A 109.1 . .
C10 C9 H9B 109.1 . .
P1 C9 H9B 109.1 . .
H9A C9 H9B 107.8 . .
C9 C10 P2 113.3(3) . .
C9 C10 H10A 108.9 . .
P2 C10 H10A 108.9 . .
C9 C10 H10B 108.9 . .
P2 C10 H10B 108.9 . .
H10A C10 H10B 107.7 . .
C12 C11 C13 112.5(5) . .
C12 C11 P1 110.5(4) . .
C13 C11 P1 112.9(4) . .
C12 C11 H11 106.8 . .
C13 C11 H11 106.8 . .
P1 C11 H11 106.8 . .
C11 C12 H12A 109.5 . .
C11 C12 H12B 109.5 . .
H12A C12 H12B 109.5 . .
C11 C12 H12C 109.5 . .
H12A C12 H12C 109.5 . .
H12B C12 H12C 109.5 . .
C11 C13 H13A 109.5 . .
C11 C13 H13B 109.5 . .
H13A C13 H13B 109.5 . .
C11 C13 H13C 109.5 . .
H13A C13 H13C 109.5 . .
H13B C13 H13C 109.5 . .
C16 C14 C15 111.1(5) . .
C16 C14 P1 111.2(4) . .
C15 C14 P1 111.8(4) . .
C16 C14 H14 107.5 . .
C15 C14 H14 107.5 . .
P1 C14 H14 107.5 . .
C14 C15 H15A 109.5 . .
C14 C15 H15B 109.5 . .
H15A C15 H15B 109.5 . .
C14 C15 H15C 109.5 . .
H15A C15 H15C 109.5 . .
H15B C15 H15C 109.5 . .
C14 C16 H16A 109.5 . .
C14 C16 H16B 109.5 . .
H16A C16 H16B 109.5 . .
C14 C16 H16C 109.5 . .
H16A C16 H16C 109.5 . .
H16B C16 H16C 109.5 . .
C18 C17 C19 111.9(5) . .
C18 C17 P2 110.8(4) . .
C19 C17 P2 111.8(4) . .
C18 C17 H17 107.4 . .
C19 C17 H17 107.4 . .
P2 C17 H17 107.4 . .
C17 C18 H18A 109.5 . .
C17 C18 H18B 109.5 . .
H18A C18 H18B 109.5 . .
C17 C18 H18C 109.5 . .
H18A C18 H18C 109.5 . .
H18B C18 H18C 109.5 . .
C17 C19 H19A 109.5 . .
C17 C19 H19B 109.5 . .
H19A C19 H19B 109.5 . .
C17 C19 H19C 109.5 . .
H19A C19 H19C 109.5 . .
H19B C19 H19C 109.5 . .
C22 C20 C21 111.5(5) . .
C22 C20 P2 114.0(4) . .
C21 C20 P2 110.1(4) . .
C22 C20 H20 106.9 . .
C21 C20 H20 106.9 . .
P2 C20 H20 106.9 . .
C20 C21 H21A 109.5 . .
C20 C21 H21B 109.5 . .
H21A C21 H21B 109.5 . .
C20 C21 H21C 109.5 . .
H21A C21 H21C 109.5 . .
H21B C21 H21C 109.5 . .
C20 C22 H22A 109.5 . .
C20 C22 H22B 109.5 . .
H22A C22 H22B 109.5 . .
C20 C22 H22C 109.5 . .
H22A C22 H22C 109.5 . .
H22B C22 H22C 109.5 . .
C30 Pt2 C23 89.3(2) . .
C30 Pt2 P4 176.84(15) . .
C23 Pt2 P4 92.92(15) . .
C30 Pt2 P3 91.07(16) . .
C23 Pt2 P3 179.25(15) . .
P4 Pt2 P3 86.65(5) . .
C33 P3 C31 105.6(3) . .
C33 P3 C36 104.8(3) . .
C31 P3 C36 105.2(2) . .
C33 P3 Pt2 118.52(18) . .
C31 P3 Pt2 108.59(18) . .
C36 P3 Pt2 113.08(19) . .
C42 P4 C32 103.6(3) . .
C42 P4 C39 105.8(3) . .
C32 P4 C39 104.9(2) . .
C42 P4 Pt2 117.5(2) . .
C32 P4 Pt2 108.81(18) . .
C39 P4 Pt2 114.95(18) . .
C28 C23 C24 115.7(5) . .
C28 C23 Pt2 123.6(4) . .
C24 C23 Pt2 120.7(4) . .
C29 C24 C23 121.2(6) . .
C29 C24 C25 117.1(6) . .
C23 C24 C25 121.6(6) . .
C26 C25 C24 120.6(6) . .
C26 C25 H25 119.7 . .
C24 C25 H25 119.7 . .
C27 C26 C25 118.3(7) . .
C27 C26 H26 120.8 . .
C25 C26 H26 120.8 . .
C26 C27 C28 121.5(7) . .
C26 C27 H27 119.2 . .
C28 C27 H27 119.2 . .
C23 C28 C27 122.2(6) . .
C23 C28 H28 118.9 . .
C27 C28 H28 118.9 . .
N3 C29 C24 179.2(9) . .
N4 C30 Pt2 177.2(5) . .
C32 C31 P3 111.8(3) . .
C32 C31 H31A 109.3 . .
P3 C31 H31A 109.3 . .
C32 C31 H31B 109.3 . .
P3 C31 H31B 109.3 . .
H31A C31 H31B 107.9 . .
C31 C32 P4 112.8(3) . .
C31 C32 H32A 109.0 . .
P4 C32 H32A 109.0 . .
C31 C32 H32B 109.0 . .
P4 C32 H32B 109.0 . .
H32A C32 H32B 107.8 . .
C35 C33 C34 110.4(5) . .
C35 C33 P3 111.9(4) . .
C34 C33 P3 112.9(4) . .
C35 C33 H33 107.1 . .
C34 C33 H33 107.1 . .
P3 C33 H33 107.1 . .
C33 C34 H34A 109.5 . .
C33 C34 H34B 109.5 . .
H34A C34 H34B 109.5 . .
C33 C34 H34C 109.5 . .
H34A C34 H34C 109.5 . .
H34B C34 H34C 109.5 . .
C33 C35 H35A 109.5 . .
C33 C35 H35B 109.5 . .
H35A C35 H35B 109.5 . .
C33 C35 H35C 109.5 . .
H35A C35 H35C 109.5 . .
H35B C35 H35C 109.5 . .
C38 C36 C37 111.9(5) . .
C38 C36 P3 114.5(4) . .
C37 C36 P3 110.1(4) . .
C38 C36 H36 106.6 . .
C37 C36 H36 106.6 . .
P3 C36 H36 106.6 . .
C36 C37 H37A 109.5 . .
C36 C37 H37B 109.5 . .
H37A C37 H37B 109.5 . .
C36 C37 H37C 109.5 . .
H37A C37 H37C 109.5 . .
H37B C37 H37C 109.5 . .
C36 C38 H38A 109.5 . .
C36 C38 H38B 109.5 . .
H38A C38 H38B 109.5 . .
C36 C38 H38C 109.5 . .
H38A C38 H38C 109.5 . .
H38B C38 H38C 109.5 . .
C40 C39 C41 110.6(5) . .
C40 C39 P4 110.9(4) . .
C41 C39 P4 113.7(4) . .
C40 C39 H39 107.1 . .
C41 C39 H39 107.1 . .
P4 C39 H39 107.1 . .
C39 C40 H40A 109.5 . .
C39 C40 H40B 109.5 . .
H40A C40 H40B 109.5 . .
C39 C40 H40C 109.5 . .
H40A C40 H40C 109.5 . .
H40B C40 H40C 109.5 . .
C39 C41 H41A 109.5 . .
C39 C41 H41B 109.5 . .
H41A C41 H41B 109.5 . .
C39 C41 H41C 109.5 . .
H41A C41 H41C 109.5 . .
H41B C41 H41C 109.5 . .
C43 C42 C44 111.0(5) . .
C43 C42 P4 111.6(4) . .
C44 C42 P4 113.3(4) . .
C43 C42 H42 106.8 . .
C44 C42 H42 106.8 . .
P4 C42 H42 106.8 . .
C42 C43 H43A 109.5 . .
C42 C43 H43B 109.5 . .
H43A C43 H43B 109.5 . .
C42 C43 H43C 109.5 . .
H43A C43 H43C 109.5 . .
H43B C43 H43C 109.5 . .
C42 C44 H44A 109.5 . .
C42 C44 H44B 109.5 . .
H44A C44 H44B 109.5 . .
C42 C44 H44C 109.5 . .
H44A C44 H44C 109.5 . .
H44B C44 H44C 109.5 . .
C46 C45 C47 119.6(6) . 2_656
C46 C45 H45 120.2 . .
C47 C45 H45 120.2 2_656 .
C45 C46 C47 120.1(6) . .
C45 C46 H46 119.9 . .
C47 C46 H46 119.9 . .
C46 C47 C45 120.3(6) . 2_656
C46 C47 H47 119.8 . .
C45 C47 H47 119.8 2_656 .

loop_
_geom_bond_atom_site_label_1
_geom_bond_atom_site_label_2
_geom_bond_distance
_geom_bond_site_symmetry_2
Pt1 C8 2.009(5) .
Pt1 C1 2.069(5) .
Pt1 P2 2.2764(13) .
Pt1 P1 2.2840(13) .
P1 C9 1.832(5) .
P1 C11 1.839(6) .
P1 C14 1.839(6) .
P2 C17 1.835(5) .
P2 C10 1.836(5) .
P2 C20 1.841(6) .
N1 C7 1.162(8) .
N2 C8 1.158(7) .
C1 C2 1.393(7) .
C1 C6 1.401(8) .
C2 C3 1.411(8) .
C2 C7 1.429(9) .
C3 C4 1.345(10) .
C3 H3 0.9500 .
C4 C5 1.380(10) .
C4 H4 0.9500 .
C5 C6 1.398(8) .
C5 H5 0.9500 .
C6 H6 0.9500 .
C9 C10 1.526(7) .
C9 H9A 0.9900 .
C9 H9B 0.9900 .
C10 H10A 0.9900 .
C10 H10B 0.9900 .
C11 C12 1.526(8) .
C11 C13 1.533(7) .
C11 H11 1.0000 .
C12 H12A 0.9800 .
C12 H12B 0.9800 .
C12 H12C 0.9800 .
C13 H13A 0.9800 .
C13 H13B 0.9800 .
C13 H13C 0.9800 .
C14 C16 1.507(7) .
C14 C15 1.515(8) .
C14 H14 1.0000 .
C15 H15A 0.9800 .
C15 H15B 0.9800 .
C15 H15C 0.9800 .
C16 H16A 0.9800 .
C16 H16B 0.9800 .
C16 H16C 0.9800 .
C17 C18 1.520(8) .
C17 C19 1.522(8) .
C17 H17 1.0000 .
C18 H18A 0.9800 .
C18 H18B 0.9800 .
C18 H18C 0.9800 .
C19 H19A 0.9800 .
C19 H19B 0.9800 .
C19 H19C 0.9800 .
C20 C22 1.516(7) .
C20 C21 1.525(8) .
C20 H20 1.0000 .
C21 H21A 0.9800 .
C21 H21B 0.9800 .
C21 H21C 0.9800 .
C22 H22A 0.9800 .
C22 H22B 0.9800 .
C22 H22C 0.9800 .
Pt2 C30 2.023(6) .
Pt2 C23 2.087(5) .
Pt2 P4 2.2743(14) .
Pt2 P3 2.2922(14) .
P3 C33 1.824(5) .
P3 C31 1.826(5) .
P3 C36 1.832(5) .
P4 C42 1.826(6) .
P4 C32 1.836(5) .
P4 C39 1.844(5) .
N3 C29 1.171(9) .
N4 C30 1.135(7) .
C23 C28 1.386(8) .
C23 C24 1.395(8) .
C24 C29 1.373(9) .
C24 C25 1.415(9) .
C25 C26 1.373(10) .
C25 H25 0.9500 .
C26 C27 1.357(10) .
C26 H26 0.9500 .
C27 C28 1.399(9) .
C27 H27 0.9500 .
C28 H28 0.9500 .
C31 C32 1.546(7) .
C31 H31A 0.9900 .
C31 H31B 0.9900 .
C32 H32A 0.9900 .
C32 H32B 0.9900 .
C33 C35 1.522(8) .
C33 C34 1.531(7) .
C33 H33 1.0000 .
C34 H34A 0.9800 .
C34 H34B 0.9800 .
C34 H34C 0.9800 .
C35 H35A 0.9800 .
C35 H35B 0.9800 .
C35 H35C 0.9800 .
C36 C38 1.528(8) .
C36 C37 1.540(8) .
C36 H36 1.0000 .
C37 H37A 0.9800 .
C37 H37B 0.9800 .
C37 H37C 0.9800 .
C38 H38A 0.9800 .
C38 H38B 0.9800 .
C38 H38C 0.9800 .
C39 C40 1.520(8) .
C39 C41 1.528(8) .
C39 H39 1.0000 .
C40 H40A 0.9800 .
C40 H40B 0.9800 .
C40 H40C 0.9800 .
C41 H41A 0.9800 .
C41 H41B 0.9800 .
C41 H41C 0.9800 .
C42 C43 1.517(8) .
C42 C44 1.527(8) .
C42 H42 1.0000 .
C43 H43A 0.9800 .
C43 H43B 0.9800 .
C43 H43C 0.9800 .
C44 H44A 0.9800 .
C44 H44B 0.9800 .
C44 H44C 0.9800 .
C45 C46 1.355(9) .
C45 C47 1.394(8) 2_656
C45 H45 0.9500 .
C46 C47 1.388(9) .
C46 H46 0.9500 .
C47 C45 1.394(8) 2_656
C47 H47 0.9500 .

loop_
_geom_torsion_atom_site_label_1
_geom_torsion_atom_site_label_2
_geom_torsion_atom_site_label_3
_geom_torsion_atom_site_label_4
_geom_torsion
_geom_torsion_site_symmetry_1
_geom_torsion_site_symmetry_4
C8 Pt1 P1 C9 167.8(2) . .
C1 Pt1 P1 C9 110(2) . .
P2 Pt1 P1 C9 -9.86(19) . .
C8 Pt1 P1 C11 52.1(3) . .
C1 Pt1 P1 C11 -6(2) . .
P2 Pt1 P1 C11 -125.6(2) . .
C8 Pt1 P1 C14 -71.3(3) . .
C1 Pt1 P1 C14 -129(2) . .
P2 Pt1 P1 C14 111.0(2) . .
C8 Pt1 P2 C17 65(3) . .
C1 Pt1 P2 C17 -66.1(3) . .
P1 Pt1 P2 C17 111.1(2) . .
C8 Pt1 P2 C10 -53(3) . .
C1 Pt1 P2 C10 175.9(2) . .
P1 Pt1 P2 C10 -6.94(19) . .
C8 Pt1 P2 C20 -171(3) . .
C1 Pt1 P2 C20 57.8(2) . .
P1 Pt1 P2 C20 -125.0(2) . .
C8 Pt1 C1 C2 -68.6(4) . .
P2 Pt1 C1 C2 109.0(4) . .
P1 Pt1 C1 C2 -11(3) . .
C8 Pt1 C1 C6 108.6(4) . .
P2 Pt1 C1 C6 -73.9(4) . .
P1 Pt1 C1 C6 167(2) . .
C6 C1 C2 C3 0.8(8) . .
Pt1 C1 C2 C3 178.1(4) . .
C6 C1 C2 C7 179.2(5) . .
Pt1 C1 C2 C7 -3.5(7) . .
C1 C2 C3 C4 -0.9(9) . .
C7 C2 C3 C4 -179.4(6) . .
C2 C3 C4 C5 0.7(9) . .
C3 C4 C5 C6 -0.4(10) . .
C4 C5 C6 C1 0.3(9) . .
C2 C1 C6 C5 -0.5(8) . .
Pt1 C1 C6 C5 -177.7(4) . .
C1 C2 C7 N1 -141(12) . .
C3 C2 C7 N1 38(13) . .
C1 Pt1 C8 N2 100(7) . .
P2 Pt1 C8 N2 -32(9) . .
P1 Pt1 C8 N2 -77(7) . .
C11 P1 C9 C10 148.3(4) . .
C14 P1 C9 C10 -99.6(4) . .
Pt1 P1 C9 C10 28.9(4) . .
P1 C9 C10 P2 -36.0(5) . .
C17 P2 C10 C9 -99.3(4) . .
C20 P2 C10 C9 151.3(4) . .
Pt1 P2 C10 C9 26.7(4) . .
C9 P1 C11 C12 -71.4(4) . .
C14 P1 C11 C12 176.6(4) . .
Pt1 P1 C11 C12 46.2(4) . .
C9 P1 C11 C13 55.6(5) . .
C14 P1 C11 C13 -56.4(5) . .
Pt1 P1 C11 C13 173.2(4) . .
C9 P1 C14 C16 -177.9(4) . .
C11 P1 C14 C16 -66.2(5) . .
Pt1 P1 C14 C16 59.8(5) . .
C9 P1 C14 C15 57.2(4) . .
C11 P1 C14 C15 169.0(4) . .
Pt1 P1 C14 C15 -65.0(4) . .
C10 P2 C17 C18 69.2(4) . .
C20 P2 C17 C18 179.4(4) . .
Pt1 P2 C17 C18 -51.1(4) . .
C10 P2 C17 C19 -165.2(4) . .
C20 P2 C17 C19 -55.1(4) . .
Pt1 P2 C17 C19 74.5(4) . .
C17 P2 C20 C22 -50.1(5) . .
C10 P2 C20 C22 59.5(5) . .
Pt1 P2 C20 C22 179.4(3) . .
C17 P2 C20 C21 -176.3(4) . .
C10 P2 C20 C21 -66.7(4) . .
Pt1 P2 C20 C21 53.2(4) . .
C30 Pt2 P3 C33 73.1(3) . .
C23 Pt2 P3 C33 -164(11) . .
P4 Pt2 P3 C33 -109.1(2) . .
C30 Pt2 P3 C31 -166.5(2) . .
C23 Pt2 P3 C31 -44(11) . .
P4 Pt2 P3 C31 11.29(18) . .
C30 Pt2 P3 C36 -50.1(2) . .
C23 Pt2 P3 C36 72(11) . .
P4 Pt2 P3 C36 127.7(2) . .
C30 Pt2 P4 C42 -67(3) . .
C23 Pt2 P4 C42 68.9(3) . .
P3 Pt2 P4 C42 -110.5(2) . .
C30 Pt2 P4 C32 51(3) . .
C23 Pt2 P4 C32 -173.9(2) . .
P3 Pt2 P4 C32 6.68(19) . .
C30 Pt2 P4 C39 168(3) . .
C23 Pt2 P4 C39 -56.7(2) . .
P3 Pt2 P4 C39 123.9(2) . .
C30 Pt2 C23 C28 -106.4(5) . .
P4 Pt2 C23 C28 75.8(5) . .
P3 Pt2 C23 C28 131(11) . .
C30 Pt2 C23 C24 73.2(5) . .
P4 Pt2 C23 C24 -104.6(4) . .
P3 Pt2 C23 C24 -49(12) . .
C28 C23 C24 C29 -179.7(6) . .
Pt2 C23 C24 C29 0.7(8) . .
C28 C23 C24 C25 -2.1(9) . .
Pt2 C23 C24 C25 178.2(5) . .
C29 C24 C25 C26 -179.7(7) . .
C23 C24 C25 C26 2.6(10) . .
C24 C25 C26 C27 -1.2(11) . .
C25 C26 C27 C28 -0.4(11) . .
C24 C23 C28 C27 0.5(8) . .
Pt2 C23 C28 C27 -179.9(5) . .
C26 C27 C28 C23 0.9(10) . .
C23 C24 C29 N3 127(66) . .
C25 C24 C29 N3 -51(66) . .
C23 Pt2 C30 N4 -113(12) . .
P4 Pt2 C30 N4 23(14) . .
P3 Pt2 C30 N4 66(12) . .
C33 P3 C31 C32 97.1(4) . .
C36 P3 C31 C32 -152.3(4) . .
Pt2 P3 C31 C32 -31.0(4) . .
P3 C31 C32 P4 37.8(5) . .
C42 P4 C32 C31 98.2(4) . .
C39 P4 C32 C31 -151.0(4) . .
Pt2 P4 C32 C31 -27.5(4) . .
C31 P3 C33 C35 175.4(4) . .
C36 P3 C33 C35 64.6(4) . .
Pt2 P3 C33 C35 -62.7(4) . .
C31 P3 C33 C34 -59.3(4) . .
C36 P3 C33 C34 -170.2(4) . .
Pt2 P3 C33 C34 62.6(4) . .
C33 P3 C36 C38 49.8(5) . .
C31 P3 C36 C38 -61.3(5) . .
Pt2 P3 C36 C38 -179.7(4) . .
C33 P3 C36 C37 177.0(4) . .
C31 P3 C36 C37 65.8(4) . .
Pt2 P3 C36 C37 -52.6(4) . .
C42 P4 C39 C40 175.0(4) . .
C32 P4 C39 C40 65.9(4) . .
Pt2 P4 C39 C40 -53.6(4) . .
C42 P4 C39 C41 49.6(5) . .
C32 P4 C39 C41 -59.5(5) . .
Pt2 P4 C39 C41 -178.9(4) . .
C32 P4 C42 C43 -69.3(5) . .
C39 P4 C42 C43 -179.4(4) . .
Pt2 P4 C42 C43 50.7(5) . .
C32 P4 C42 C44 164.5(5) . .
C39 P4 C42 C44 54.4(5) . .
Pt2 P4 C42 C44 -75.5(5) . .
C47 C45 C46 C47 -0.3(10) 2_656 .
C45 C46 C47 C45 0.3(10) . 2_656
